data_7240415
loop_
_publ_author_name
'Charpe, Vaibhav Pramod'
'Sagadevan, Arunachalam'
'Hwang, Kuo Chu'

_publ_section_title
;
 Visible light-induced aerobic oxidation of diarylalkynes to \a-diketones
 catalyzed by copper-superoxo at room temperature
;
_journal_issue 14
_journal_name_full 'Green Chemistry'
_journal_page_first 4426
_journal_page_last 4432
_journal_paper_doi 10.1039/D0GC00975J
_journal_volume 22
_journal_year 2020
_chemical_formula_sum 'C23 H22 N2 O2 S'
_chemical_formula_weight 390.48
_space_group_crystal_system triclinic
_space_group_IT_number 2
_space_group_name_Hall '-P 1'
_space_group_name_H-M_alt 'P -1'
_atom_sites_solution_hydrogens geom
_audit_creation_method SHELXL-2014/6
_audit_update_record
;
2018-07-30 deposited with the CCDC.	2020-04-27 downloaded from the CCDC.
;
_cell_angle_alpha 95.845(2)
_cell_angle_beta 105.956(2)
_cell_angle_gamma 109.513(2)
_cell_formula_units_Z 2
_cell_length_a 9.3322(5)
_cell_length_b 10.0321(5)
_cell_length_c 11.8425(6)
_cell_measurement_reflns_used 7970
_cell_measurement_temperature 100(2)
_cell_measurement_theta_max 26.2355
_cell_measurement_theta_min 2.2047
_cell_volume 981.56(9)
_computing_cell_refinement 'SAINT V8.34A (Bruker AXS Inc., 2013)'
_computing_data_collection 'Bruker APEX2'
_computing_data_reduction 'SAINT V8.34A (Bruker AXS Inc., 2013)'
_computing_molecular_graphics 'Bruker SHELXTL'
_computing_publication_material 'Bruker SHELXTL'
_computing_structure_refinement 'SHELXL-2014/6 (Sheldrick, 2014)'
_diffrn_ambient_temperature 100(2)
_diffrn_detector_area_resol_mean 8.3333
_diffrn_measured_fraction_theta_full 0.999
_diffrn_measured_fraction_theta_max 0.996
_diffrn_measurement_device_type 'Bruker APEX-II CCD'
_diffrn_measurement_method '\f and \w scans'
_diffrn_radiation_type MoK\a
_diffrn_radiation_wavelength 0.71073
_diffrn_reflns_av_R_equivalents 0.0443
_diffrn_reflns_av_unetI/netI 0.0325
_diffrn_reflns_Laue_measured_fraction_full 0.999
_diffrn_reflns_Laue_measured_fraction_max 0.996
_diffrn_reflns_limit_h_max 11
_diffrn_reflns_limit_h_min -11
_diffrn_reflns_limit_k_max 12
_diffrn_reflns_limit_k_min -12
_diffrn_reflns_limit_l_max 14
_diffrn_reflns_limit_l_min -14
_diffrn_reflns_number 28567
_diffrn_reflns_point_group_measured_fraction_full 0.999
_diffrn_reflns_point_group_measured_fraction_max 0.996
_diffrn_reflns_theta_full 25.242
_diffrn_reflns_theta_max 26.568
_diffrn_reflns_theta_min 1.831
_exptl_absorpt_coefficient_mu 0.186
_exptl_absorpt_correction_T_max 0.9485
_exptl_absorpt_correction_T_min 0.8862
_exptl_absorpt_correction_type multi-scan
_exptl_absorpt_process_details 'SADABS V2014/4 (Bruker AXS Inc.)'
_exptl_crystal_colour Colorless
_exptl_crystal_density_diffrn 1.321
_exptl_crystal_density_meas ?
_exptl_crystal_density_method 'not measured'
_exptl_crystal_description Lump
_exptl_crystal_F_000 412
_exptl_crystal_size_max 0.16
_exptl_crystal_size_mid 0.13
_exptl_crystal_size_min 0.12
_refine_diff_density_max 0.296
_refine_diff_density_min -0.428
_refine_diff_density_rms 0.060
_refine_ls_extinction_method none
_refine_ls_goodness_of_fit_ref 1.139
_refine_ls_hydrogen_treatment constr
_refine_ls_matrix_type full
_refine_ls_number_parameters 256
_refine_ls_number_reflns 4075
_refine_ls_number_restraints 0
_refine_ls_restrained_S_all 1.139
_refine_ls_R_factor_all 0.0566
_refine_ls_R_factor_gt 0.0397
_refine_ls_shift/su_max 0.001
_refine_ls_shift/su_mean 0.000
_refine_ls_structure_factor_coef Fsqd
_refine_ls_weighting_details 'w=1/[\s^2^(Fo^2^)+(0.0319P)^2^+1.0128P] where P=(Fo^2^+2Fc^2^)/3'
_refine_ls_weighting_scheme calc
_refine_ls_wR_factor_gt 0.1006
_refine_ls_wR_factor_ref 0.1081
_reflns_Friedel_coverage 0.000
_reflns_number_gt 3282
_reflns_number_total 4075
_reflns_threshold_expression 'I > 2\s(I)'
_cod_data_source_file d0gc00975j2.cif
_cod_data_source_block mo_180117lt_0m_a
_cod_depositor_comments
;
The following automatic conversions were performed:

data item '_exptl_crystal_density_meas' value 'not measured' was
changed to '?' -- the value is perceived as not measured.

Automatic conversion script
Id: cif_fix_values 7556 2019-12-06 15:28:31Z antanas 

 Adding full bibliography for 7240411--7240415.cif.

 Adding full bibliography for 7240411--7240415.cif.
;
_cod_database_code 7240415
_shelx_space_group_comment
;
The symmetry employed for this shelxl refinement is uniquely defined
by the following loop, which should always be used as a source of
symmetry information in preference to the above space-group names.
They are only intended as comments.
;
_shelxl_version_number 2014/6

loop_
_space_group_symop_operation_xyz
'x, y, z'
'-x, -y, -z'

loop_
_atom_site_label
_atom_site_type_symbol
_atom_site_fract_x
_atom_site_fract_y
_atom_site_fract_z
_atom_site_U_iso_or_equiv
_atom_site_adp_type
_atom_site_occupancy
_atom_site_site_symmetry_order
_atom_site_calc_flag
_atom_site_refinement_flags_posn
_atom_site_refinement_flags_adp
_atom_site_refinement_flags_occupancy
_atom_site_disorder_assembly
_atom_site_disorder_group
C1 C 0.6025(2) 0.3360(2) 0.45780(18) 0.0143(4) Uani 1 1 d . . . . .
C2 C 0.5438(2) 0.3444(2) 0.62634(18) 0.0135(4) Uani 1 1 d . . . . .
C3 C 0.6819(2) 0.4607(2) 0.63993(18) 0.0145(4) Uani 1 1 d . . . . .
C4 C 0.6005(2) 0.2873(2) 0.33675(18) 0.0148(4) Uani 1 1 d . . . . .
C5 C 0.7365(2) 0.3546(2) 0.30338(19) 0.0159(4) Uani 1 1 d . . . . .
C6 C 0.7364(3) 0.3106(2) 0.18780(19) 0.0187(5) Uani 1 1 d . . . . .
H6 H 0.8286 0.3556 0.1656 0.022 Uiso 1 1 calc R U . . .
C7 C 0.6025(3) 0.2017(2) 0.1056(2) 0.0210(5) Uani 1 1 d . . . . .
H7 H 0.6026 0.1730 0.0267 0.025 Uiso 1 1 calc R U . . .
C8 C 0.4676(3) 0.1336(2) 0.1373(2) 0.0213(5) Uani 1 1 d . . . . .
H8 H 0.3758 0.0586 0.0804 0.026 Uiso 1 1 calc R U . . .
C9 C 0.4676(3) 0.1755(2) 0.25209(19) 0.0177(4) Uani 1 1 d . . . . .
H9 H 0.3758 0.1277 0.2739 0.021 Uiso 1 1 calc R U . . .
C10 C 0.4551(2) 0.2980(2) 0.70953(18) 0.0146(4) Uani 1 1 d . . . . .
C11 C 0.3951(2) 0.1519(2) 0.71527(18) 0.0167(4) Uani 1 1 d . . . . .
H11 H 0.4120 0.0826 0.6651 0.020 Uiso 1 1 calc R U . . .
C12 C 0.3112(3) 0.1074(2) 0.79355(19) 0.0202(5) Uani 1 1 d . . . . .
H12 H 0.2703 0.0080 0.7965 0.024 Uiso 1 1 calc R U . . .
C13 C 0.2870(3) 0.2085(2) 0.86763(19) 0.0205(5) Uani 1 1 d . . . . .
H13 H 0.2289 0.1781 0.9209 0.025 Uiso 1 1 calc R U . . .
C14 C 0.3477(3) 0.3535(2) 0.8637(2) 0.0208(5) Uani 1 1 d . . . . .
H14 H 0.3326 0.4226 0.9155 0.025 Uiso 1 1 calc R U . . .
C15 C 0.4303(2) 0.3986(2) 0.78493(19) 0.0175(4) Uani 1 1 d . . . . .
H15 H 0.4703 0.4981 0.7821 0.021 Uiso 1 1 calc R U . . .
C16 C 0.7889(2) 0.5766(2) 0.74634(18) 0.0149(4) Uani 1 1 d . . . . .
C17 C 0.8278(2) 0.5469(2) 0.86142(18) 0.0174(4) Uani 1 1 d . . . . .
H17 H 0.7846 0.4506 0.8718 0.021 Uiso 1 1 calc R U . . .
C18 C 0.9293(3) 0.6577(2) 0.9604(2) 0.0223(5) Uani 1 1 d . . . . .
H18 H 0.9558 0.6366 1.0381 0.027 Uiso 1 1 calc R U . . .
C19 C 0.9924(3) 0.7988(2) 0.9467(2) 0.0237(5) Uani 1 1 d . . . . .
H19 H 1.0611 0.8743 1.0148 0.028 Uiso 1 1 calc R U . . .
C20 C 0.9545(3) 0.8289(2) 0.8331(2) 0.0223(5) Uani 1 1 d . . . . .
H20 H 0.9968 0.9257 0.8234 0.027 Uiso 1 1 calc R U . . .
C21 C 0.8554(2) 0.7188(2) 0.7336(2) 0.0186(4) Uani 1 1 d . . . . .
H21 H 0.8324 0.7403 0.6558 0.022 Uiso 1 1 calc R U . . .
C22 C 0.1042(3) 0.7558(2) 0.2964(2) 0.0227(5) Uani 1 1 d . . . . .
H22A H 0.0089 0.7700 0.2481 0.034 Uiso 1 1 calc R U . . .
H22B H 0.0726 0.6571 0.3106 0.034 Uiso 1 1 calc R U . . .
H22C H 0.1822 0.7704 0.2533 0.034 Uiso 1 1 calc R U . . .
C23 C 0.0259(3) 0.8251(2) 0.4897(2) 0.0261(5) Uani 1 1 d . . . . .
H23A H 0.0467 0.8944 0.5625 0.039 Uiso 1 1 calc R U . . .
H23B H 0.0103 0.7293 0.5081 0.039 Uiso 1 1 calc R U . . .
H23C H -0.0712 0.8202 0.4276 0.039 Uiso 1 1 calc R U . . .
N1 N 0.4950(2) 0.26670(18) 0.51035(15) 0.0143(4) Uani 1 1 d . . . . .
H1 H 0.4094 0.1865 0.4765 0.017 Uiso 1 1 calc R U . . .
N2 N 0.7170(2) 0.45391(18) 0.53394(15) 0.0150(4) Uani 1 1 d . . . . .
O1 O 0.87052(17) 0.46245(16) 0.38039(13) 0.0204(3) Uani 1 1 d . . . . .
H1A H 0.8557 0.4819 0.4459 0.031 Uiso 1 1 calc R U . . .
O2 O 0.20573(18) 1.02761(15) 0.40539(13) 0.0197(3) Uani 1 1 d . . . . .
S1 S 0.19305(6) 0.88248(6) 0.43666(5) 0.01679(14) Uani 1 1 d . . . . .

loop_
_atom_site_aniso_label
_atom_site_aniso_U_11
_atom_site_aniso_U_22
_atom_site_aniso_U_33
_atom_site_aniso_U_23
_atom_site_aniso_U_13
_atom_site_aniso_U_12
C1 0.0127(10) 0.0145(10) 0.0160(10) 0.0059(8) 0.0041(8) 0.0053(8)
C2 0.0134(10) 0.0136(10) 0.0149(10) 0.0042(8) 0.0041(8) 0.0069(8)
C3 0.0148(10) 0.0161(10) 0.0150(10) 0.0057(8) 0.0060(8) 0.0072(8)
C4 0.0159(10) 0.0157(10) 0.0144(10) 0.0061(8) 0.0050(8) 0.0072(8)
C5 0.0158(10) 0.0154(10) 0.0167(10) 0.0044(8) 0.0041(8) 0.0068(8)
C6 0.0193(11) 0.0221(11) 0.0192(11) 0.0070(9) 0.0102(9) 0.0095(9)
C7 0.0252(12) 0.0243(12) 0.0159(11) 0.0027(9) 0.0076(9) 0.0122(10)
C8 0.0203(11) 0.0203(11) 0.0176(11) -0.0001(9) 0.0017(9) 0.0057(9)
C9 0.0163(10) 0.0177(10) 0.0187(11) 0.0056(8) 0.0056(9) 0.0058(8)
C10 0.0112(9) 0.0172(10) 0.0148(10) 0.0058(8) 0.0034(8) 0.0047(8)
C11 0.0167(10) 0.0173(10) 0.0167(10) 0.0044(8) 0.0054(9) 0.0069(8)
C12 0.0210(11) 0.0196(11) 0.0214(11) 0.0105(9) 0.0075(9) 0.0071(9)
C13 0.0156(10) 0.0303(12) 0.0183(11) 0.0102(9) 0.0089(9) 0.0077(9)
C14 0.0180(11) 0.0262(12) 0.0198(11) 0.0031(9) 0.0079(9) 0.0097(9)
C15 0.0146(10) 0.0175(10) 0.0205(11) 0.0050(8) 0.0058(9) 0.0060(8)
C16 0.0110(9) 0.0180(10) 0.0176(10) 0.0020(8) 0.0069(8) 0.0065(8)
C17 0.0155(10) 0.0193(11) 0.0176(11) 0.0041(8) 0.0077(9) 0.0051(8)
C18 0.0173(11) 0.0318(13) 0.0177(11) 0.0013(9) 0.0077(9) 0.0090(10)
C19 0.0146(10) 0.0238(12) 0.0248(12) -0.0086(9) 0.0073(9) 0.0010(9)
C20 0.0183(11) 0.0157(11) 0.0345(13) 0.0019(9) 0.0143(10) 0.0047(9)
C21 0.0150(10) 0.0206(11) 0.0215(11) 0.0043(9) 0.0095(9) 0.0056(9)
C22 0.0244(12) 0.0234(12) 0.0184(11) -0.0002(9) 0.0059(9) 0.0091(9)
C23 0.0321(13) 0.0162(11) 0.0350(14) 0.0067(10) 0.0221(11) 0.0062(10)
N1 0.0113(8) 0.0141(8) 0.0148(9) 0.0029(7) 0.0040(7) 0.0017(7)
N2 0.0141(8) 0.0164(9) 0.0144(9) 0.0040(7) 0.0053(7) 0.0050(7)
O1 0.0159(7) 0.0225(8) 0.0183(8) -0.0004(6) 0.0080(6) 0.0009(6)
O2 0.0198(8) 0.0142(7) 0.0231(8) 0.0065(6) 0.0068(7) 0.0034(6)
S1 0.0162(3) 0.0166(3) 0.0165(3) 0.0042(2) 0.0040(2) 0.0058(2)

loop_
_atom_type_symbol
_atom_type_description
_atom_type_scat_dispersion_real
_atom_type_scat_dispersion_imag
_atom_type_scat_source
C C 0.0033 0.0016 'International Tables Vol C Tables 4.2.6.8 and 6.1.1.4'
H H 0.0000 0.0000 'International Tables Vol C Tables 4.2.6.8 and 6.1.1.4'
N N 0.0061 0.0033 'International Tables Vol C Tables 4.2.6.8 and 6.1.1.4'
O O 0.0106 0.0060 'International Tables Vol C Tables 4.2.6.8 and 6.1.1.4'
S S 0.1246 0.1234 'International Tables Vol C Tables 4.2.6.8 and 6.1.1.4'

loop_
_geom_angle_atom_site_label_1
_geom_angle_atom_site_label_2
_geom_angle_atom_site_label_3
_geom_angle
_geom_angle_site_symmetry_1
_geom_angle_site_symmetry_3
_geom_angle_publ_flag
N2 C1 N1 110.60(18) . . ?
N2 C1 C4 123.34(18) . . ?
N1 C1 C4 126.00(18) . . ?
C3 C2 N1 105.95(17) . . ?
C3 C2 C10 131.95(19) . . ?
N1 C2 C10 122.10(17) . . ?
C2 C3 N2 109.12(18) . . ?
C2 C3 C16 129.79(19) . . ?
N2 C3 C16 121.04(18) . . ?
C9 C4 C5 118.53(19) . . ?
C9 C4 C1 122.30(19) . . ?
C5 C4 C1 119.17(18) . . ?
O1 C5 C6 117.77(19) . . ?
O1 C5 C4 122.18(18) . . ?
C6 C5 C4 120.05(19) . . ?
C7 C6 C5 120.1(2) . . ?
C7 C6 H6 120.0 . . ?
C5 C6 H6 120.0 . . ?
C6 C7 C8 120.6(2) . . ?
C6 C7 H7 119.7 . . ?
C8 C7 H7 119.7 . . ?
C9 C8 C7 119.6(2) . . ?
C9 C8 H8 120.2 . . ?
C7 C8 H8 120.2 . . ?
C8 C9 C4 121.1(2) . . ?
C8 C9 H9 119.4 . . ?
C4 C9 H9 119.4 . . ?
C15 C10 C11 118.87(19) . . ?
C15 C10 C2 120.82(18) . . ?
C11 C10 C2 120.30(18) . . ?
C12 C11 C10 120.6(2) . . ?
C12 C11 H11 119.7 . . ?
C10 C11 H11 119.7 . . ?
C11 C12 C13 119.9(2) . . ?
C11 C12 H12 120.1 . . ?
C13 C12 H12 120.1 . . ?
C14 C13 C12 120.0(2) . . ?
C14 C13 H13 120.0 . . ?
C12 C13 H13 120.0 . . ?
C13 C14 C15 120.5(2) . . ?
C13 C14 H14 119.8 . . ?
C15 C14 H14 119.8 . . ?
C14 C15 C10 120.2(2) . . ?
C14 C15 H15 119.9 . . ?
C10 C15 H15 119.9 . . ?
C21 C16 C17 118.66(19) . . ?
C21 C16 C3 120.13(19) . . ?
C17 C16 C3 121.21(19) . . ?
C18 C17 C16 120.2(2) . . ?
C18 C17 H17 119.9 . . ?
C16 C17 H17 119.9 . . ?
C19 C18 C17 120.5(2) . . ?
C19 C18 H18 119.7 . . ?
C17 C18 H18 119.7 . . ?
C18 C19 C20 119.5(2) . . ?
C18 C19 H19 120.2 . . ?
C20 C19 H19 120.2 . . ?
C21 C20 C19 120.4(2) . . ?
C21 C20 H20 119.8 . . ?
C19 C20 H20 119.8 . . ?
C20 C21 C16 120.6(2) . . ?
C20 C21 H21 119.7 . . ?
C16 C21 H21 119.7 . . ?
S1 C22 H22A 109.5 . . ?
S1 C22 H22B 109.5 . . ?
H22A C22 H22B 109.5 . . ?
S1 C22 H22C 109.5 . . ?
H22A C22 H22C 109.5 . . ?
H22B C22 H22C 109.5 . . ?
S1 C23 H23A 109.5 . . ?
S1 C23 H23B 109.5 . . ?
H23A C23 H23B 109.5 . . ?
S1 C23 H23C 109.5 . . ?
H23A C23 H23C 109.5 . . ?
H23B C23 H23C 109.5 . . ?
C1 N1 C2 107.80(16) . . ?
C1 N1 H1 126.1 . . ?
C2 N1 H1 126.1 . . ?
C1 N2 C3 106.53(17) . . ?
C5 O1 H1A 109.5 . . ?
O2 S1 C23 106.55(10) . . ?
O2 S1 C22 105.34(10) . . ?
C23 S1 C22 97.70(11) . . ?

loop_
_geom_bond_atom_site_label_1
_geom_bond_atom_site_label_2
_geom_bond_distance
_geom_bond_site_symmetry_2
_geom_bond_publ_flag
C1 N2 1.328(3) . ?
C1 N1 1.357(3) . ?
C1 C4 1.460(3) . ?
C2 C3 1.376(3) . ?
C2 N1 1.379(3) . ?
C2 C10 1.468(3) . ?
C3 N2 1.382(3) . ?
C3 C16 1.473(3) . ?
C4 C9 1.400(3) . ?
C4 C5 1.408(3) . ?
C5 O1 1.354(2) . ?
C5 C6 1.394(3) . ?
C6 C7 1.380(3) . ?
C6 H6 0.9500 . ?
C7 C8 1.389(3) . ?
C7 H7 0.9500 . ?
C8 C9 1.381(3) . ?
C8 H8 0.9500 . ?
C9 H9 0.9500 . ?
C10 C15 1.398(3) . ?
C10 C11 1.400(3) . ?
C11 C12 1.386(3) . ?
C11 H11 0.9500 . ?
C12 C13 1.389(3) . ?
C12 H12 0.9500 . ?
C13 C14 1.384(3) . ?
C13 H13 0.9500 . ?
C14 C15 1.385(3) . ?
C14 H14 0.9500 . ?
C15 H15 0.9500 . ?
C16 C21 1.395(3) . ?
C16 C17 1.400(3) . ?
C17 C18 1.388(3) . ?
C17 H17 0.9500 . ?
C18 C19 1.385(3) . ?
C18 H18 0.9500 . ?
C19 C20 1.386(3) . ?
C19 H19 0.9500 . ?
C20 C21 1.385(3) . ?
C20 H20 0.9500 . ?
C21 H21 0.9500 . ?
C22 S1 1.780(2) . ?
C22 H22A 0.9800 . ?
C22 H22B 0.9800 . ?
C22 H22C 0.9800 . ?
C23 S1 1.780(2) . ?
C23 H23A 0.9800 . ?
C23 H23B 0.9800 . ?
C23 H23C 0.9800 . ?
N1 H1 0.8800 . ?
O1 H1A 0.8400 . ?
O2 S1 1.5132(15) . ?
